data_7121659
loop_
_publ_author_name
'Liu, Liu Leo'
'Cao, Levy L.'
'Zhu, Diya'
'Zhou, Jiliang'
'Stephan, Douglas W.'

_publ_section_title
;
 Homolytic cleavage of peroxide bonds via a single electron transfer of a
 frustrated Lewis pair.
;
_journal_issue 54
_journal_name_full 'Chemical communications (Cambridge, England)'
_journal_page_first 7431
_journal_page_last 7434
_journal_paper_doi 10.1039/c8cc03522a
_journal_volume 54
_journal_year 2018
_chemical_formula_moiety '0.67(C25 H4 B Br F15 O2), 0.67(C27 H34 P)'
_chemical_formula_sum 'C34.67 H25.33 B0.67 Br0.67 F10 O1.33 P0.67'
_chemical_formula_weight 734.34
_space_group_crystal_system triclinic
_space_group_IT_number 2
_space_group_name_Hall '-P 1'
_space_group_name_H-M_alt 'P -1'
_symmetry_space_group_name_Hall '-P 1'
_symmetry_space_group_name_H-M 'P -1'
_atom_sites_solution_hydrogens mixed
_audit_creation_date 2018-04-23
_audit_creation_method
;
Olex2 1.2
(compiled 2018.04.18 svn.r3501 for OlexSys, GUI svn.r5488)
;
_audit_update_record
;
2018-04-23 deposited with the CCDC.
2018-05-14 downloaded from the CCDC.
;
_cell_angle_alpha 90.811(3)
_cell_angle_beta 91.169(3)
_cell_angle_gamma 97.947(3)
_cell_formula_units_Z 6
_cell_length_a 12.6688(9)
_cell_length_b 18.7187(14)
_cell_length_c 20.0531(14)
_cell_measurement_reflns_used 9426
_cell_measurement_temperature 150(2)
_cell_measurement_theta_max 21.777
_cell_measurement_theta_min 2.545
_cell_volume 4708.1(6)
_computing_cell_refinement 'SAINT v8.34A (Bruker, 2013)'
_computing_data_reduction 'SAINT v8.34A (Bruker, 2013)'
_computing_molecular_graphics 'Olex2 (Dolomanov et al., 2009)'
_computing_publication_material 'Olex2 (Dolomanov et al., 2009)'
_computing_structure_refinement 'ShelXL (Sheldrick, 2015)'
_diffrn_ambient_temperature 150(2)
_diffrn_measured_fraction_theta_full 0.996
_diffrn_measured_fraction_theta_max 0.989
_diffrn_measurement_device_type 'Bruker APEX-II CCD'
_diffrn_measurement_method '\f and \w scans'
_diffrn_radiation_type MoK\a
_diffrn_radiation_wavelength 0.71073
_diffrn_reflns_av_R_equivalents 0.1288
_diffrn_reflns_av_unetI/netI 0.1590
_diffrn_reflns_Laue_measured_fraction_full 0.996
_diffrn_reflns_Laue_measured_fraction_max 0.989
_diffrn_reflns_limit_h_max 14
_diffrn_reflns_limit_h_min -15
_diffrn_reflns_limit_k_max 23
_diffrn_reflns_limit_k_min -23
_diffrn_reflns_limit_l_max 25
_diffrn_reflns_limit_l_min -25
_diffrn_reflns_number 73972
_diffrn_reflns_point_group_measured_fraction_full 0.996
_diffrn_reflns_point_group_measured_fraction_max 0.989
_diffrn_reflns_theta_full 25.242
_diffrn_reflns_theta_max 26.461
_diffrn_reflns_theta_min 1.016
_diffrn_standards_number 0
_exptl_absorpt_coefficient_mu 1.009
_exptl_absorpt_correction_T_max 0.7454
_exptl_absorpt_correction_T_min 0.6803
_exptl_absorpt_process_details
;
SADABS-2014/5 (Bruker,2014/5) was used for absorption correction.
wR2(int) was 0.0638 before and 0.0557 after correction.
The Ratio of minimum to maximum transmission is 0.9127.
The \l/2 correction factor is 0.00150.
;
_exptl_crystal_colour colourless
_exptl_crystal_density_diffrn 1.554
_exptl_crystal_description block
_exptl_crystal_F_000 2224
_refine_diff_density_max 1.428
_refine_diff_density_min -0.732
_refine_diff_density_rms 0.078
_refine_ls_extinction_method none
_refine_ls_goodness_of_fit_ref 0.982
_refine_ls_hydrogen_treatment mixed
_refine_ls_matrix_type full
_refine_ls_number_parameters 1323
_refine_ls_number_reflns 19197
_refine_ls_number_restraints 0
_refine_ls_restrained_S_all 0.982
_refine_ls_R_factor_all 0.1699
_refine_ls_R_factor_gt 0.0636
_refine_ls_shift/su_max 0.001
_refine_ls_shift/su_mean 0.000
_refine_ls_structure_factor_coef Fsqd
_refine_ls_weighting_details 'w=1/[\s^2^(Fo^2^)+(0.0719P)^2^] where P=(Fo^2^+2Fc^2^)/3'
_refine_ls_weighting_scheme calc
_refine_ls_wR_factor_gt 0.1348
_refine_ls_wR_factor_ref 0.1642
_reflns_Friedel_coverage 0.000
_reflns_number_gt 9203
_reflns_number_total 19197
_reflns_threshold_expression 'I > 2\s(I)'
_cod_data_source_file c8cc03522a2.cif
_cod_data_source_block final_a_CCDC1
_cod_depositor_comments 'Adding full bibliography for 7121658--7121660.cif.'
_cod_database_code 7121659
_shelx_shelxl_version_number 2014/7
_shelx_space_group_comment
;
The symmetry employed for this shelxl refinement is uniquely defined
by the following loop, which should always be used as a source of
symmetry information in preference to the above space-group names.
They are only intended as comments.
;
_olex2_refinement_description
;
1. Fixed Uiso
 At 1.2 times of:
  All C(H) groups
 At 1.5 times of:
  All C(H,H,H) groups
2.a Aromatic/amide H refined with riding coordinates:
 C01G(H01G), C01Q(H01Q), C01R(H01R), C01S(H01S), C01T(H01T), C026(H026),
 C02A(H02D), C02H(H02H), C02L(H02L), C02M(H02M), C02S(H02S), C02Y(H02Y),
 C02Z(H02Z), C030(H030), C032(H032), C036(H036), C03H(H03J), C03K(H03K),
 C03L(H03), C03N(H0AA)
2.b Idealised Me refined as rotating group:
 C01C(H01A,H01B,H01C), C02I(H02A,H02B,H02C), C034(H03A,H03B,H03C), C037(H03D,
 H03E,H03F), C03E(H03G,H03H,H03I), C03I(H03Z,H,HA), C03M(H03L,H03M,H03N),
 C03O(H1AA,HB,HC), C03P(H2AA,HD,HE), C03Q(H3AA,HF,HG), C03R(H03O,H03P,H03Q),
 C03S(H4AA,HH,HI), C03T(H03R,H03S,H03T), C03U(H5AA,HJ,HK), C03V(H6AA,HL,HM),
 C03W(H7AA,HN,HO), C03Y(H03U,H03V,H03W), C03Z(H03X,H03Y,HP)
;
_olex2_submission_special_instructions 'No special instructions were received'

loop_
_space_group_symop_operation_xyz
'x, y, z'
'-x, -y, -z'

loop_
_atom_site_label
_atom_site_type_symbol
_atom_site_fract_x
_atom_site_fract_y
_atom_site_fract_z
_atom_site_U_iso_or_equiv
_atom_site_adp_type
_atom_site_occupancy
_atom_site_site_symmetry_order
_atom_site_calc_flag
_atom_site_refinement_flags_posn
Br01 Br 1.21431(5) 0.95970(3) 0.66616(3) 0.05304(19) Uani 1 1 d .
Br02 Br -0.22863(5) 0.54552(3) 0.15113(3) 0.05226(19) Uani 1 1 d .
P003 P 1.21075(11) 0.81379(7) 1.01602(6) 0.0290(3) Uani 1 1 d .
P004 P -0.20864(11) 0.68399(7) 0.51862(7) 0.0332(3) Uani 1 1 d .
F005 F 0.5532(2) 0.59269(13) 0.86660(14) 0.0374(7) Uani 1 1 d .
F006 F 0.3098(2) 0.65737(13) 0.33234(14) 0.0379(7) Uani 1 1 d .
F007 F 0.4367(2) 0.90468(13) 0.37620(14) 0.0381(7) Uani 1 1 d .
F008 F 0.6842(2) 0.83932(14) 0.83058(14) 0.0395(7) Uani 1 1 d .
F009 F 0.1275(2) 0.63845(13) 0.42378(14) 0.0369(7) Uani 1 1 d .
F00A F 0.8667(2) 0.85663(13) 0.92320(13) 0.0345(7) Uani 1 1 d .
F00B F 0.2619(2) 0.89353(13) 0.28256(14) 0.0400(7) Uani 1 1 d .
F00C F 0.6168(2) 0.88857(15) 0.31846(14) 0.0426(8) Uani 1 1 d .
F00D F 0.6340(2) 0.65399(14) 0.99572(13) 0.0399(7) Uani 1 1 d .
F00E F 0.7186(2) 0.60225(13) 0.77173(13) 0.0394(7) Uani 1 1 d .
F00F F 0.4972(2) 0.85591(14) 0.77563(13) 0.0432(8) Uani 1 1 d .
F00G F 0.4943(2) 0.64309(14) 0.27558(13) 0.0434(8) Uani 1 1 d .
F00H F 0.3694(2) 0.61176(15) 0.81179(14) 0.0440(8) Uani 1 1 d .
F00I F 0.3700(2) 0.83927(15) 0.50238(14) 0.0445(8) Uani 1 1 d .
F00J F 0.8441(2) 0.62711(14) 0.99557(15) 0.0455(8) Uani 1 1 d .
F00K F 0.1422(2) 0.57696(14) 0.54052(14) 0.0460(8) Uani 1 1 d .
F00L F 0.8582(2) 0.91834(14) 1.04112(14) 0.0440(8) Uani 1 1 d .
F00M F 0.3360(2) 0.74208(16) 0.76603(14) 0.0483(8) Uani 1 1 d .
F00N F 0.6503(2) 0.75889(16) 0.26752(14) 0.0479(8) Uani 1 1 d .
F00O F 0.1379(2) 1.08169(15) 0.39952(16) 0.0572(9) Uani 1 1 d .
O00P O 0.8294(2) 0.74567(15) 0.83335(15) 0.0253(7) Uani 1 1 d .
F00Q F 0.7379(2) 0.85168(15) 1.13935(14) 0.0475(8) Uani 1 1 d .
F00R F 0.2716(2) 0.64258(16) 0.64025(14) 0.0504(8) Uani 1 1 d .
O00S O 0.1623(2) 0.74994(15) 0.33751(15) 0.0263(8) Uani 1 1 d .
F00T F 0.2176(3) 1.02826(14) 0.28680(15) 0.0526(9) Uani 1 1 d .
F00U F 0.1146(2) 0.99885(16) 0.50949(16) 0.0562(9) Uani 1 1 d .
F00V F 0.8421(2) 0.40981(14) 0.87954(17) 0.0551(9) Uani 1 1 d .
F00W F 0.7572(3) 0.46595(14) 0.76999(15) 0.0534(9) Uani 1 1 d .
F00X F 0.3841(3) 0.77500(17) 0.62026(14) 0.0547(9) Uani 1 1 d .
F00Y F 0.6290(2) 0.71745(16) 1.11567(14) 0.0494(8) Uani 1 1 d .
F00Z F 0.1598(2) 0.86563(15) 0.50727(15) 0.0481(8) Uani 1 1 d .
O010 O 0.9750(3) 0.72635(17) 0.89313(16) 0.0346(8) Uani 1 1 d .
O011 O 0.0191(3) 0.76802(16) 0.39670(16) 0.0337(8) Uani 1 1 d .
F012 F 0.8823(2) 0.49204(15) 0.99232(16) 0.0557(9) Uani 1 1 d .
C013 C 0.9336(4) 0.7533(2) 0.8459(2) 0.0254(11) Uani 1 1 d .
C014 C 1.2273(4) 0.9217(2) 0.9256(2) 0.0268(11) Uani 1 1 d .
C015 C 1.1354(4) 0.8475(2) 1.0817(2) 0.0257(11) Uani 1 1 d .
C016 C 0.5394(4) 0.8316(2) 0.3214(2) 0.0259(11) Uani 1 1 d .
C017 C -0.0071(4) 0.6975(2) 0.2970(2) 0.0245(11) Uani 1 1 d .
C018 C 0.9979(4) 0.8000(2) 0.7978(2) 0.0238(11) Uani 1 1 d .
C019 C -0.1380(4) 0.6078(2) 0.2094(2) 0.0315(12) Uani 1 1 d .
C01A C -0.1546(4) 0.5809(2) 0.6135(2) 0.0301(12) Uani 1 1 d .
C01B C -0.2329(4) 0.5785(2) 0.4230(2) 0.0269(12) Uani 1 1 d .
C01C C 1.1077(4) 0.9173(2) 0.9301(2) 0.0313(12) Uani 1 1 d .
H01A H 1.0752 0.8685 0.9216 0.047 Uiso 1 1 calc GR
H01B H 1.0820 0.9484 0.8977 0.047 Uiso 1 1 calc GR
H01C H 1.0899 0.9322 0.9740 0.047 Uiso 1 1 calc GR
C01D C 0.4436(4) 0.8382(2) 0.3507(2) 0.0283(12) Uani 1 1 d .
C01E C 1.2883(4) 0.8802(2) 0.9654(2) 0.0270(12) Uani 1 1 d .
C01F C 1.1587(4) 0.9164(3) 1.1122(2) 0.0311(12) Uani 1 1 d .
C01G C -0.2889(4) 0.5335(2) 0.3750(2) 0.0314(12) Uani 1 1 d .
H01G H -0.2512 0.5074 0.3463 0.038 Uiso 1 1 calc R
C01H C -0.3979(4) 0.5261(2) 0.3682(2) 0.0328(12) Uani 1 1 d .
C01I C -0.1333(4) 0.6491(2) 0.5852(2) 0.0277(12) Uani 1 1 d .
C01J C 0.4488(4) 0.6677(3) 0.8159(2) 0.0292(12) Uani 1 1 d .
C01K C -0.0421(4) 0.6969(2) 0.6064(2) 0.0262(12) Uani 1 1 d .
C01L C 0.7539(4) 0.7496(2) 0.9539(2) 0.0259(11) Uani 1 1 d .
C01M C 0.1986(4) 0.6417(2) 0.5317(3) 0.0318(12) Uani 1 1 d .
C01N C 1.3283(4) 0.7372(2) 1.1044(2) 0.0312(12) Uani 1 1 d .
C01O C 1.0478(4) 0.7981(2) 1.1020(2) 0.0287(12) Uani 1 1 d .
C01P C 0.1910(4) 0.6768(2) 0.4712(3) 0.0296(12) Uani 1 1 d .
C01Q C -0.1162(4) 0.7001(3) 0.2936(2) 0.0303(12) Uani 1 1 d .
H01Q H -0.1452 0.7326 0.3208 0.036 Uiso 1 1 calc R
C01R C 0.0356(4) 0.6503(2) 0.2544(2) 0.0285(12) Uani 1 1 d .
H01R H 0.1087 0.6491 0.2548 0.034 Uiso 1 1 calc R
C01S C -0.0868(4) 0.5626(3) 0.6637(2) 0.0352(13) Uani 1 1 d .
H01S H -0.1005 0.5171 0.6823 0.042 Uiso 1 1 calc R
C01T C -0.0305(4) 0.6054(3) 0.2114(2) 0.0342(13) Uani 1 1 d .
H01T H -0.0017 0.5733 0.1836 0.041 Uiso 1 1 calc R
C01U C 1.2868(4) 0.6860(3) 0.9926(2) 0.0311(12) Uani 1 1 d .
C01V C 0.5460(4) 0.6600(2) 0.8444(2) 0.0286(12) Uani 1 1 d .
C01W C 0.3830(4) 0.7171(2) 0.3291(2) 0.0271(12) Uani 1 1 d .
C01X C 0.6932(4) 0.7188(3) 1.0054(2) 0.0293(12) Uani 1 1 d .
C01Y C 0.0587(4) 0.7428(2) 0.3482(2) 0.0273(12) Uani 1 1 d .
C01Z C -0.4031(4) 0.6098(3) 0.4619(2) 0.0325(12) Uani 1 1 d .
C020 C 1.2811(4) 0.7409(2) 1.0411(2) 0.0282(12) Uani 1 1 d .
C021 C -0.2769(4) 0.7577(2) 0.5447(2) 0.0273(12) Uani 1 1 d .
C022 C 0.2441(4) 0.7448(2) 0.4581(2) 0.0263(11) Uani 1 1 d .
C023 C 1.3999(4) 0.8889(3) 0.9601(2) 0.0306(12) Uani 1 1 d .
C024 C 0.5559(4) 0.7661(3) 0.2958(2) 0.0315(12) Uani 1 1 d .
C025 C 0.6085(4) 0.7802(2) 0.8262(2) 0.0284(12) Uani 1 1 d .
C026 C 0.9872(4) 0.8181(3) 1.1545(2) 0.0335(13) Uani 1 1 d .
H026 H 0.9309 0.7853 1.1693 0.040 Uiso 1 1 calc R
C027 C 0.4320(4) 0.7344(3) 0.7928(2) 0.0312(12) Uani 1 1 d .
C028 C 0.8075(4) 0.8179(3) 0.9684(2) 0.0290(12) Uani 1 1 d .
C029 C 1.3883(4) 0.9763(2) 0.8725(2) 0.0320(12) Uani 1 1 d .
C02A C 1.1715(4) 0.8459(2) 0.7570(2) 0.0320(12) Uani 1 1 d .
H02D H 1.2446 0.8447 0.7561 0.038 Uiso 1 1 calc R
C02B C 1.1249(4) 0.8941(2) 0.7192(2) 0.0313(12) Uani 1 1 d .
C02C C 0.5124(4) 0.7906(3) 0.7983(2) 0.0318(13) Uani 1 1 d .
C02D C -0.2911(4) 0.6187(2) 0.4666(2) 0.0286(12) Uani 1 1 d .
C02E C 0.6325(4) 0.7142(2) 0.8493(2) 0.0244(11) Uani 1 1 d .
C02F C 0.6869(4) 0.7510(3) 1.0664(3) 0.0337(13) Uani 1 1 d .
C02G C 0.7430(4) 0.8184(3) 1.0793(3) 0.0350(13) Uani 1 1 d .
C02H C 0.9537(4) 0.8488(2) 0.7578(2) 0.0318(12) Uani 1 1 d .
H02H H 0.8804 0.8495 0.7574 0.038 Uiso 1 1 calc R
C02I C -0.1132(4) 0.5835(3) 0.4276(2) 0.0357(13) Uani 1 1 d .
H02A H -0.0926 0.5664 0.4702 0.054 Uiso 1 1 calc GR
H02B H -0.0819 0.6328 0.4229 0.054 Uiso 1 1 calc GR
H02C H -0.0890 0.5545 0.3928 0.054 Uiso 1 1 calc GR
C02J C 0.2632(4) 0.6752(3) 0.5815(3) 0.0364(13) Uani 1 1 d .
C02K C 0.3196(4) 0.7420(3) 0.5713(3) 0.0362(13) Uani 1 1 d .
C02L C -0.4533(4) 0.5637(3) 0.4126(2) 0.0326(12) Uani 1 1 d .
H02L H -0.5273 0.5577 0.4091 0.039 Uiso 1 1 calc R
C02M C 1.3835(4) 0.6794(3) 1.1174(3) 0.0364(13) Uani 1 1 d .
H02M H 1.4156 0.6768 1.1593 0.044 Uiso 1 1 calc R
C02N C 0.7802(4) 0.5072(3) 0.8254(3) 0.0340(13) Uani 1 1 d .
C02O C 0.8196(4) 0.5903(2) 0.9373(3) 0.0320(12) Uani 1 1 d .
C02P C -0.0002(4) 0.6093(3) 0.6870(2) 0.0354(13) Uani 1 1 d .
C02Q C -0.2874(4) 0.8091(3) 0.4954(2) 0.0322(12) Uani 1 1 d .
C02R C -0.3182(4) 0.7651(3) 0.6075(2) 0.0339(13) Uani 1 1 d .
C02S C -0.1819(4) 0.6556(2) 0.2507(2) 0.0324(12) Uani 1 1 d .
H02S H -0.2549 0.6574 0.2494 0.039 Uiso 1 1 calc R
C02T C 0.7604(4) 0.5779(2) 0.8282(3) 0.0316(12) Uani 1 1 d .
C02U C 1.3926(4) 0.6261(3) 1.0708(3) 0.0339(13) Uani 1 1 d .
C02V C 0.8022(4) 0.8522(3) 1.0300(3) 0.0310(12) Uani 1 1 d .
C02W C 0.2251(4) 0.9172(2) 0.3409(3) 0.0320(12) Uani 1 1 d .
C02X C 0.1630(4) 1.0141(3) 0.3977(3) 0.0391(14) Uani 1 1 d .
C02Y C 1.0173(4) 0.8957(3) 0.7193(2) 0.0353(13) Uani 1 1 d .
H02Y H 0.9875 0.9287 0.6931 0.042 Uiso 1 1 calc R
C02Z C 1.1067(4) 0.7992(2) 0.7966(2) 0.0322(12) Uani 1 1 d .
H02Z H 1.1371 0.7666 0.8229 0.039 Uiso 1 1 calc R
C030 C 0.0208(4) 0.6757(3) 0.6581(2) 0.0352(13) Uani 1 1 d .
H030 H 0.0791 0.7076 0.6737 0.042 Uiso 1 1 calc R
C031 C 0.3592(4) 0.7831(2) 0.3543(2) 0.0262(11) Uani 1 1 d .
C032 C 1.0924(4) 0.9328(3) 1.1636(3) 0.0374(14) Uani 1 1 d .
H032 H 1.1059 0.9781 1.1842 0.045 Uiso 1 1 calc R
C033 C 0.8221(4) 0.4786(3) 0.8809(3) 0.0405(15) Uani 1 1 d .
C034 C 1.2499(4) 0.9725(3) 1.0942(3) 0.0404(14) Uani 1 1 d .
H03A H 1.3124 0.9499 1.0874 0.061 Uiso 1 1 calc GR
H03B H 1.2635 1.0077 1.1298 0.061 Uiso 1 1 calc GR
H03C H 1.2320 0.9958 1.0540 0.061 Uiso 1 1 calc GR
C035 C 0.1767(4) 0.9027(3) 0.4508(3) 0.0360(13) Uani 1 1 d .
C036 C 1.2795(4) 0.9681(2) 0.8804(2) 0.0325(13) Uani 1 1 d .
H036 H 1.2393 0.9952 0.8540 0.039 Uiso 1 1 calc R
C037 C 1.0156(4) 0.7253(2) 1.0688(2) 0.0351(13) Uani 1 1 d .
H03D H 1.0025 0.7314 1.0221 0.053 Uiso 1 1 calc GR
H03E H 0.9520 0.7018 1.0887 0.053 Uiso 1 1 calc GR
H03F H 1.0719 0.6963 1.0747 0.053 Uiso 1 1 calc GR
C038 C 0.8422(4) 0.5200(3) 0.9369(3) 0.0366(13) Uani 1 1 d .
C039 C 1.0082(4) 0.8849(3) 1.1851(2) 0.0351(13) Uani 1 1 d .
C03A C 0.7761(4) 0.6222(2) 0.8841(2) 0.0285(12) Uani 1 1 d .
C03B C 0.4785(4) 0.7084(3) 0.3003(2) 0.0290(12) Uani 1 1 d .
C03C C 0.3102(4) 0.7738(3) 0.5102(3) 0.0328(13) Uani 1 1 d .
C03D C 0.2148(4) 0.8718(2) 0.3947(2) 0.0269(11) Uani 1 1 d .
C03E C 1.4419(4) 1.0251(3) 0.8208(3) 0.0489(15) Uani 1 1 d .
H03G H 1.4145 1.0092 0.7773 0.073 Uiso 1 1 calc GR
H03H H 1.5174 1.0237 0.8230 0.073 Uiso 1 1 calc GR
H03I H 1.4281 1.0735 0.8290 0.073 Uiso 1 1 calc GR
C03F C 0.2017(4) 0.9869(3) 0.3410(3) 0.0390(14) Uani 1 1 d .
C03G C -0.3868(4) 0.8736(3) 0.5730(3) 0.0396(14) Uani 1 1 d .
C03H C 1.4473(4) 0.9366(3) 0.9136(3) 0.0368(13) Uani 1 1 d .
H03J H 1.5211 0.9423 0.9099 0.044 Uiso 1 1 calc R
C03I C -0.2507(4) 0.5259(3) 0.5934(3) 0.0429(14) Uani 1 1 d .
H03Z H -0.3146 0.5480 0.5965 0.064 Uiso 1 1 calc GR
H H -0.2549 0.4856 0.6227 0.064 Uiso 1 1 calc GR
HA H -0.2432 0.5097 0.5483 0.064 Uiso 1 1 calc GR
C03J C 0.1510(4) 0.9723(3) 0.4530(3) 0.0388(14) Uani 1 1 d .
C03K C 1.3440(4) 0.6307(3) 1.0087(3) 0.0361(13) Uani 1 1 d .
H03K H 1.3502 0.5951 0.9767 0.043 Uiso 1 1 calc R
C03L C -0.3718(4) 0.8236(3) 0.6202(3) 0.0403(14) Uani 1 1 d .
H03 H -0.3986 0.8290 0.6626 0.048 Uiso 1 1 calc R
C03M C 1.3240(4) 0.7928(3) 1.1591(3) 0.0492(15) Uani 1 1 d .
H03L H 1.3361 0.8402 1.1407 0.074 Uiso 1 1 calc GR
H03M H 1.3781 0.7882 1.1924 0.074 Uiso 1 1 calc GR
H03N H 1.2552 0.7855 1.1791 0.074 Uiso 1 1 calc GR
C03N C -0.3436(4) 0.8663(3) 0.5112(3) 0.0399(14) Uani 1 1 d .
H0AA H -0.3519 0.9004 0.4790 0.048 Uiso 1 1 calc R
C03O C -0.0097(4) 0.7696(2) 0.5763(2) 0.0377(13) Uani 1 1 d .
H1AA H 0.0046 0.7636 0.5299 0.056 Uiso 1 1 calc GR
HB H 0.0533 0.7933 0.5990 0.056 Uiso 1 1 calc GR
HC H -0.0664 0.7984 0.5809 0.056 Uiso 1 1 calc GR
C03P C -0.4565(5) 0.4776(3) 0.3144(3) 0.0532(16) Uani 1 1 d .
H2AA H -0.4265 0.4902 0.2719 0.080 Uiso 1 1 calc GR
HD H -0.5305 0.4836 0.3137 0.080 Uiso 1 1 calc GR
HE H -0.4495 0.4283 0.3236 0.080 Uiso 1 1 calc GR
C03Q C 0.0688(5) 0.5899(3) 0.7447(3) 0.0554(17) Uani 1 1 d .
H3AA H 0.0361 0.5996 0.7861 0.083 Uiso 1 1 calc GR
HF H 0.1379 0.6181 0.7430 0.083 Uiso 1 1 calc GR
HG H 0.0760 0.5395 0.7417 0.083 Uiso 1 1 calc GR
C03R C 1.4738(4) 0.8498(3) 1.0026(3) 0.0537(17) Uani 1 1 d .
H03O H 1.4565 0.8542 1.0488 0.081 Uiso 1 1 calc GR
H03P H 1.5463 0.8709 0.9964 0.081 Uiso 1 1 calc GR
H03Q H 1.4651 0.7998 0.9897 0.081 Uiso 1 1 calc GR
C03S C -0.3098(5) 0.7119(3) 0.6630(3) 0.0514(16) Uani 1 1 d .
H4AA H -0.3251 0.6636 0.6452 0.077 Uiso 1 1 calc GR
HH H -0.3601 0.7190 0.6968 0.077 Uiso 1 1 calc GR
HI H -0.2390 0.7194 0.6820 0.077 Uiso 1 1 calc GR
C03T C 1.2335(4) 0.6853(3) 0.9249(2) 0.0484(15) Uani 1 1 d .
H03R H 1.1577 0.6815 0.9298 0.073 Uiso 1 1 calc GR
H03S H 1.2502 0.6449 0.8992 0.073 Uiso 1 1 calc GR
H03T H 1.2585 0.7293 0.9025 0.073 Uiso 1 1 calc GR
C03U C -0.4728(4) 0.6473(3) 0.5073(3) 0.0569(17) Uani 1 1 d .
H5AA H -0.4517 0.6415 0.5529 0.085 Uiso 1 1 calc GR
HJ H -0.5459 0.6265 0.5005 0.085 Uiso 1 1 calc GR
HK H -0.4650 0.6977 0.4973 0.085 Uiso 1 1 calc GR
C03V C -0.2406(4) 0.8069(3) 0.4273(3) 0.0513(16) Uani 1 1 d .
H6AA H -0.1645 0.8101 0.4316 0.077 Uiso 1 1 calc GR
HL H -0.2587 0.8467 0.4019 0.077 Uiso 1 1 calc GR
HM H -0.2687 0.7624 0.4050 0.077 Uiso 1 1 calc GR
C03W C -0.4473(4) 0.9356(3) 0.5886(3) 0.0599(18) Uani 1 1 d .
H7AA H -0.5223 0.9186 0.5879 0.090 Uiso 1 1 calc GR
HN H -0.4321 0.9723 0.5559 0.090 Uiso 1 1 calc GR
HO H -0.4258 0.9552 0.6320 0.090 Uiso 1 1 calc GR
B03X B 0.7515(4) 0.7069(3) 0.8806(3) 0.0267(13) Uani 1 1 d .
C03Y C 1.4544(4) 0.5646(3) 1.0862(3) 0.0484(16) Uani 1 1 d .
H03U H 1.5281 0.5784 1.0760 0.073 Uiso 1 1 calc GR
H03V H 1.4260 0.5230 1.0598 0.073 Uiso 1 1 calc GR
H03W H 1.4485 0.5533 1.1327 0.073 Uiso 1 1 calc GR
C03Z C 0.9429(5) 0.9037(3) 1.2435(3) 0.0564(17) Uani 1 1 d .
H03X H 0.8845 0.8660 1.2492 0.085 Uiso 1 1 calc GR
H03Y H 0.9158 0.9483 1.2350 0.085 Uiso 1 1 calc GR
HP H 0.9870 0.9089 1.2832 0.085 Uiso 1 1 calc GR
B040 B 0.2422(4) 0.7881(3) 0.3875(3) 0.0291(14) Uani 1 1 d .
H004 H -0.133(3) 0.7217(19) 0.4776(18) 0.019(11) Uiso 1 1 d .
H003 H 1.130(3) 0.7802(18) 0.9760(17) 0.012(10) Uiso 1 1 d .

loop_
_atom_site_aniso_label
_atom_site_aniso_U_11
_atom_site_aniso_U_22
_atom_site_aniso_U_33
_atom_site_aniso_U_23
_atom_site_aniso_U_13
_atom_site_aniso_U_12
Br01 0.0517(4) 0.0501(4) 0.0564(4) 0.0214(3) 0.0097(3) 0.0005(3)
Br02 0.0495(4) 0.0489(4) 0.0551(4) -0.0152(3) -0.0066(3) -0.0020(3)
P003 0.0313(8) 0.0266(7) 0.0308(8) 0.0073(6) -0.0002(6) 0.0093(6)
P004 0.0376(9) 0.0281(7) 0.0360(8) -0.0042(6) -0.0011(7) 0.0122(7)
F005 0.0347(17) 0.0223(15) 0.0560(19) 0.0070(13) 0.0020(14) 0.0052(13)
F006 0.0393(18) 0.0218(15) 0.0529(19) -0.0042(13) 0.0023(15) 0.0063(14)
F007 0.0344(17) 0.0192(15) 0.061(2) -0.0023(13) -0.0003(15) 0.0054(13)
F008 0.0392(18) 0.0210(15) 0.059(2) 0.0071(13) -0.0012(15) 0.0055(14)
F009 0.0366(18) 0.0230(15) 0.0502(19) 0.0017(13) -0.0047(15) 0.0016(13)
F00A 0.0398(18) 0.0209(14) 0.0420(17) 0.0021(13) 0.0051(14) 0.0001(13)
F00B 0.052(2) 0.0310(16) 0.0402(18) -0.0017(13) -0.0083(15) 0.0177(14)
F00C 0.0312(18) 0.0461(18) 0.0502(19) 0.0176(15) 0.0028(14) 0.0020(15)
F00D 0.0394(19) 0.0354(17) 0.0407(18) 0.0028(13) 0.0020(14) -0.0101(15)
F00E 0.057(2) 0.0309(16) 0.0334(17) 0.0002(13) 0.0076(15) 0.0149(15)
F00F 0.054(2) 0.0422(17) 0.0411(18) 0.0084(14) 0.0028(15) 0.0315(15)
F00G 0.056(2) 0.0381(17) 0.0425(18) -0.0072(14) -0.0020(15) 0.0295(15)
F00H 0.0301(18) 0.0427(18) 0.059(2) -0.0128(15) 0.0035(15) 0.0042(15)
F00I 0.044(2) 0.0407(18) 0.0432(18) -0.0007(14) -0.0015(15) -0.0129(15)
F00J 0.054(2) 0.0357(17) 0.0463(19) 0.0069(15) -0.0211(16) 0.0065(15)
F00K 0.055(2) 0.0279(17) 0.055(2) 0.0121(14) 0.0027(16) 0.0038(15)
F00L 0.054(2) 0.0293(17) 0.0474(19) -0.0078(14) -0.0022(16) 0.0038(15)
F00M 0.0373(19) 0.065(2) 0.0483(19) -0.0024(16) -0.0066(15) 0.0282(16)
F00N 0.0401(19) 0.068(2) 0.0413(18) 0.0065(15) 0.0108(15) 0.0261(16)
F00O 0.057(2) 0.0309(17) 0.087(2) -0.0185(16) -0.0331(18) 0.0264(16)
O00P 0.024(2) 0.0213(17) 0.0314(19) 0.0028(14) -0.0011(15) 0.0053(15)
F00Q 0.057(2) 0.0510(19) 0.0364(18) -0.0102(15) 0.0030(15) 0.0169(16)
F00R 0.061(2) 0.0530(19) 0.0398(19) 0.0132(15) 0.0018(16) 0.0170(17)
O00S 0.021(2) 0.0229(17) 0.035(2) -0.0035(14) 0.0017(16) 0.0027(15)
F00T 0.073(2) 0.0296(16) 0.057(2) 0.0050(15) -0.0257(17) 0.0166(16)
F00U 0.052(2) 0.0479(19) 0.072(2) -0.0235(17) 0.0039(18) 0.0205(17)
F00V 0.051(2) 0.0234(16) 0.096(3) 0.0165(16) 0.0372(18) 0.0174(15)
F00W 0.076(2) 0.0291(16) 0.057(2) -0.0068(15) 0.0300(18) 0.0122(16)
F00X 0.057(2) 0.065(2) 0.0376(19) 0.0040(16) -0.0060(17) -0.0055(18)
F00Y 0.051(2) 0.058(2) 0.0364(18) 0.0018(15) 0.0096(16) -0.0051(17)
F00Z 0.056(2) 0.0340(17) 0.055(2) -0.0056(15) 0.0256(17) 0.0059(15)
O010 0.036(2) 0.039(2) 0.031(2) 0.0137(16) -0.0036(16) 0.0132(17)
O011 0.033(2) 0.034(2) 0.035(2) -0.0088(16) 0.0039(17) 0.0089(17)
F012 0.045(2) 0.0449(18) 0.080(2) 0.0313(17) -0.0072(17) 0.0150(16)
C013 0.026(3) 0.022(3) 0.028(3) -0.005(2) 0.001(2) 0.004(2)
C014 0.034(3) 0.022(3) 0.024(3) 0.001(2) -0.004(2) 0.002(2)
C015 0.030(3) 0.022(3) 0.026(3) 0.003(2) -0.004(2) 0.009(2)
C016 0.026(3) 0.025(3) 0.026(3) 0.009(2) -0.002(2) 0.002(2)
C017 0.026(3) 0.022(3) 0.026(3) 0.004(2) 0.003(2) 0.003(2)
C018 0.024(3) 0.022(3) 0.026(3) 0.002(2) 0.001(2) 0.005(2)
C019 0.031(3) 0.026(3) 0.036(3) 0.006(2) -0.001(2) 0.001(2)
C01A 0.032(3) 0.026(3) 0.034(3) -0.001(2) 0.010(2) 0.007(2)
C01B 0.029(3) 0.020(3) 0.032(3) 0.005(2) 0.005(2) 0.006(2)
C01C 0.031(3) 0.027(3) 0.037(3) 0.003(2) -0.003(2) 0.010(2)
C01D 0.034(3) 0.019(3) 0.033(3) 0.006(2) 0.002(2) 0.012(2)
C01E 0.038(3) 0.023(3) 0.021(3) 0.003(2) -0.007(2) 0.008(2)
C01F 0.026(3) 0.032(3) 0.034(3) 0.007(2) -0.007(2) 0.004(3)
C01G 0.037(4) 0.023(3) 0.035(3) 0.000(2) 0.010(3) 0.008(2)
C01H 0.040(4) 0.025(3) 0.031(3) 0.001(2) 0.000(3) -0.002(3)
C01I 0.033(3) 0.027(3) 0.024(3) -0.004(2) 0.003(2) 0.011(3)
C01J 0.020(3) 0.030(3) 0.038(3) -0.008(2) 0.003(2) 0.005(3)
C01K 0.034(3) 0.022(3) 0.024(3) -0.003(2) 0.009(2) 0.008(2)
C01L 0.024(3) 0.025(3) 0.029(3) 0.003(2) -0.003(2) 0.005(2)
C01M 0.032(3) 0.019(3) 0.046(3) 0.004(2) 0.006(3) 0.006(2)
C01N 0.031(3) 0.025(3) 0.038(3) 0.009(2) -0.002(2) 0.005(2)
C01O 0.035(3) 0.029(3) 0.024(3) 0.007(2) -0.004(2) 0.011(3)
C01P 0.025(3) 0.022(3) 0.042(3) -0.009(2) -0.001(3) 0.007(2)
C01Q 0.031(3) 0.036(3) 0.027(3) -0.004(2) 0.005(2) 0.013(3)
C01R 0.022(3) 0.026(3) 0.037(3) -0.004(2) 0.006(2) 0.000(2)
C01S 0.043(4) 0.030(3) 0.034(3) 0.012(2) 0.009(3) 0.009(3)
C01T 0.031(3) 0.036(3) 0.035(3) -0.008(2) 0.013(3) 0.003(3)
C01U 0.030(3) 0.039(3) 0.027(3) 0.005(2) 0.005(2) 0.010(2)
C01V 0.031(3) 0.023(3) 0.034(3) 0.002(2) 0.004(2) 0.011(2)
C01W 0.030(3) 0.023(3) 0.029(3) 0.003(2) -0.003(2) 0.007(2)
C01X 0.028(3) 0.025(3) 0.034(3) 0.001(2) -0.001(2) 0.001(2)
C01Y 0.027(3) 0.023(3) 0.033(3) 0.005(2) 0.001(3) 0.008(2)
C01Z 0.027(3) 0.035(3) 0.037(3) -0.004(2) 0.004(2) 0.009(2)
C020 0.025(3) 0.026(3) 0.035(3) 0.011(2) -0.002(2) 0.005(2)
C021 0.030(3) 0.022(3) 0.031(3) -0.004(2) -0.002(2) 0.008(2)
C022 0.022(3) 0.025(3) 0.032(3) -0.003(2) 0.000(2) 0.005(2)
C023 0.032(3) 0.033(3) 0.028(3) 0.007(2) -0.004(2) 0.008(2)
C024 0.025(3) 0.042(3) 0.031(3) 0.011(2) 0.005(2) 0.016(3)
C025 0.031(3) 0.023(3) 0.032(3) -0.001(2) 0.005(2) 0.007(3)
C026 0.031(3) 0.038(3) 0.031(3) 0.015(2) -0.002(2) 0.003(3)
C027 0.030(3) 0.042(3) 0.025(3) -0.009(2) 0.001(2) 0.016(3)
C028 0.023(3) 0.028(3) 0.037(3) 0.004(2) 0.001(2) 0.009(2)
C029 0.041(4) 0.029(3) 0.023(3) 0.006(2) -0.001(2) -0.006(3)
C02A 0.031(3) 0.030(3) 0.038(3) 0.002(2) 0.002(2) 0.011(3)
C02B 0.035(3) 0.028(3) 0.029(3) 0.005(2) 0.001(2) -0.002(2)
C02C 0.047(4) 0.026(3) 0.028(3) 0.002(2) 0.005(3) 0.022(3)
C02D 0.030(3) 0.026(3) 0.030(3) -0.002(2) 0.002(2) 0.006(2)
C02E 0.026(3) 0.021(3) 0.028(3) -0.002(2) 0.003(2) 0.007(2)
C02F 0.031(3) 0.034(3) 0.037(3) 0.007(3) 0.004(3) 0.005(3)
C02G 0.037(3) 0.041(3) 0.029(3) -0.007(3) -0.003(3) 0.016(3)
C02H 0.026(3) 0.034(3) 0.037(3) 0.007(2) -0.006(2) 0.008(2)
C02I 0.039(3) 0.029(3) 0.041(3) 0.005(2) 0.008(3) 0.009(3)
C02J 0.038(4) 0.038(3) 0.036(3) 0.007(3) 0.011(3) 0.010(3)
C02K 0.027(3) 0.047(4) 0.034(3) -0.009(3) -0.003(3) 0.004(3)
C02L 0.026(3) 0.038(3) 0.034(3) -0.002(2) 0.002(2) 0.003(3)
C02M 0.035(3) 0.037(3) 0.037(3) 0.017(3) -0.004(3) 0.003(3)
C02N 0.034(3) 0.028(3) 0.040(3) 0.000(3) 0.015(3) 0.003(3)
C02O 0.026(3) 0.025(3) 0.045(3) 0.008(2) -0.003(3) 0.003(2)
C02P 0.043(4) 0.038(3) 0.028(3) 0.002(2) 0.008(3) 0.012(3)
C02Q 0.026(3) 0.038(3) 0.034(3) -0.006(2) -0.002(2) 0.012(2)
C02R 0.035(3) 0.029(3) 0.036(3) -0.007(2) 0.001(3) -0.002(3)
C02S 0.021(3) 0.034(3) 0.043(3) 0.001(3) 0.000(3) 0.007(2)
C02T 0.033(3) 0.027(3) 0.038(3) 0.007(2) 0.010(3) 0.012(2)
C02U 0.021(3) 0.032(3) 0.050(4) 0.017(3) 0.007(3) 0.006(2)
C02V 0.034(3) 0.022(3) 0.037(3) -0.005(2) -0.008(3) 0.006(2)
C02W 0.031(3) 0.025(3) 0.040(3) -0.006(2) -0.009(3) 0.008(2)
C02X 0.035(3) 0.020(3) 0.064(4) -0.012(3) -0.022(3) 0.013(3)
C02Y 0.032(3) 0.040(3) 0.035(3) 0.012(3) -0.007(3) 0.012(3)
C02Z 0.030(3) 0.026(3) 0.042(3) 0.010(2) 0.000(3) 0.009(2)
C030 0.036(3) 0.037(3) 0.033(3) -0.007(2) -0.001(3) 0.008(3)
C031 0.027(3) 0.019(3) 0.034(3) 0.003(2) 0.001(2) 0.009(2)
C032 0.045(4) 0.031(3) 0.038(3) -0.004(3) -0.010(3) 0.014(3)
C033 0.035(3) 0.020(3) 0.070(4) 0.012(3) 0.025(3) 0.011(3)
C034 0.046(4) 0.030(3) 0.044(3) 0.004(2) -0.005(3) 0.005(3)
C035 0.028(3) 0.031(3) 0.048(4) -0.002(3) 0.005(3) 0.002(3)
C036 0.039(4) 0.026(3) 0.032(3) 0.007(2) -0.009(3) 0.002(3)
C037 0.042(3) 0.027(3) 0.036(3) 0.003(2) 0.002(3) 0.002(3)
C038 0.027(3) 0.031(3) 0.055(4) 0.021(3) -0.003(3) 0.014(2)
C039 0.041(4) 0.037(3) 0.030(3) 0.002(3) -0.004(3) 0.016(3)
C03A 0.025(3) 0.022(3) 0.040(3) 0.005(2) 0.004(2) 0.006(2)
C03B 0.035(3) 0.028(3) 0.028(3) 0.004(2) 0.002(2) 0.017(3)
C03C 0.029(3) 0.027(3) 0.042(3) 0.001(2) 0.008(3) 0.000(3)
C03D 0.020(3) 0.024(3) 0.037(3) -0.004(2) -0.002(2) 0.006(2)
C03E 0.056(4) 0.047(3) 0.043(3) 0.017(3) 0.004(3) 0.002(3)
C03F 0.036(3) 0.028(3) 0.053(4) -0.002(3) -0.017(3) 0.010(3)
C03G 0.028(3) 0.029(3) 0.062(4) -0.018(3) 0.003(3) 0.005(3)
C03H 0.024(3) 0.037(3) 0.048(3) 0.005(3) 0.000(3) -0.002(3)
C03I 0.044(4) 0.035(3) 0.050(4) 0.001(3) 0.005(3) 0.004(3)
C03J 0.028(3) 0.034(3) 0.055(4) -0.019(3) -0.002(3) 0.012(3)
C03K 0.037(3) 0.030(3) 0.044(3) -0.001(2) 0.010(3) 0.014(3)
C03L 0.042(4) 0.037(3) 0.041(3) -0.013(3) 0.009(3) 0.004(3)
C03M 0.053(4) 0.048(4) 0.047(4) 0.005(3) -0.016(3) 0.009(3)
C03N 0.032(3) 0.027(3) 0.061(4) 0.003(3) -0.014(3) 0.008(3)
C03O 0.041(3) 0.031(3) 0.040(3) -0.007(2) -0.001(3) 0.001(3)
C03P 0.058(4) 0.049(4) 0.052(4) -0.016(3) -0.007(3) 0.007(3)
C03Q 0.061(4) 0.069(4) 0.040(4) 0.020(3) -0.011(3) 0.020(3)
C03R 0.032(3) 0.067(4) 0.064(4) 0.030(3) -0.002(3) 0.010(3)
C03S 0.057(4) 0.054(4) 0.045(4) 0.005(3) 0.014(3) 0.013(3)
C03T 0.056(4) 0.064(4) 0.033(3) -0.004(3) 0.003(3) 0.034(3)
C03U 0.042(4) 0.067(4) 0.063(4) -0.029(3) 0.010(3) 0.016(3)
C03V 0.050(4) 0.075(4) 0.035(3) 0.014(3) -0.005(3) 0.029(3)
C03W 0.044(4) 0.040(3) 0.099(5) -0.025(3) -0.011(3) 0.020(3)
B03X 0.023(3) 0.022(3) 0.034(3) 0.002(3) -0.003(3) 0.002(3)
C03Y 0.042(4) 0.038(3) 0.070(4) 0.027(3) 0.007(3) 0.019(3)
C03Z 0.058(4) 0.066(4) 0.046(4) -0.016(3) 0.007(3) 0.015(3)
B040 0.027(4) 0.023(3) 0.037(4) -0.002(3) -0.002(3) 0.002(3)

loop_
_atom_type_symbol
_atom_type_description
_atom_type_scat_dispersion_real
_atom_type_scat_dispersion_imag
_atom_type_scat_source
C C 0.0033 0.0016 'International Tables Vol C Tables 4.2.6.8 and 6.1.1.4'
H H 0.0000 0.0000 'International Tables Vol C Tables 4.2.6.8 and 6.1.1.4'
B B 0.0013 0.0007 'International Tables Vol C Tables 4.2.6.8 and 6.1.1.4'
Br Br -0.2901 2.4595 'International Tables Vol C Tables 4.2.6.8 and 6.1.1.4'
F F 0.0171 0.0103 'International Tables Vol C Tables 4.2.6.8 and 6.1.1.4'
O O 0.0106 0.0060 'International Tables Vol C Tables 4.2.6.8 and 6.1.1.4'
P P 0.1023 0.0942 'International Tables Vol C Tables 4.2.6.8 and 6.1.1.4'

loop_
_geom_angle_atom_site_label_1
_geom_angle_atom_site_label_2
_geom_angle_atom_site_label_3
_geom_angle
C015 P003 C01E 116.8(2)
C015 P003 C020 113.7(2)
C020 P003 C01E 113.8(2)
C021 P004 C01I 113.4(2)
C02D P004 C01I 116.8(2)
C02D P004 C021 112.7(2)
C013 O00P B03X 121.3(4)
C01Y O00S B040 121.3(4)
O00P C013 C018 113.8(4)
O010 C013 O00P 124.3(4)
O010 C013 C018 121.8(4)
C01E C014 C01C 123.0(4)
C036 C014 C01C 118.6(4)
C036 C014 C01E 118.4(4)
C01F C015 P003 125.0(4)
C01F C015 C01O 121.0(4)
C01O C015 P003 114.0(3)
F00C C016 C01D 120.8(4)
F00C C016 C024 119.9(4)
C024 C016 C01D 119.3(5)
C01Q C017 C01R 118.7(4)
C01Q C017 C01Y 118.8(4)
C01R C017 C01Y 122.5(4)
C02H C018 C013 122.3(4)
C02Z C018 C013 118.9(4)
C02Z C018 C02H 118.6(4)
C01T C019 Br02 120.4(4)
C01T C019 C02S 120.3(5)
C02S C019 Br02 119.3(4)
C01I C01A C03I 123.3(5)
C01S C01A C01I 118.8(5)
C01S C01A C03I 117.9(4)
C01G C01B C02D 118.5(4)
C01G C01B C02I 119.4(4)
C02D C01B C02I 122.1(4)
F007 C01D C016 114.5(4)
F007 C01D C031 121.0(4)
C016 C01D C031 124.5(4)
C014 C01E P003 114.7(4)
C023 C01E P003 125.3(3)
C023 C01E C014 119.8(4)
C015 C01F C034 124.9(5)
C032 C01F C015 117.1(5)
C032 C01F C034 118.0(5)
C01H C01G C01B 122.4(4)
C01G C01H C02L 118.2(5)
C01G C01H C03P 121.1(5)
C02L C01H C03P 120.7(5)
C01A C01I P004 126.5(4)
C01A C01I C01K 119.9(4)
C01K C01I P004 113.5(3)
F00H C01J C01V 120.9(4)
F00H C01J C027 119.9(4)
C01V C01J C027 119.1(5)
C01I C01K C03O 123.6(4)
C030 C01K C01I 118.2(4)
C030 C01K C03O 118.2(5)
C01X C01L B03X 119.8(4)
C028 C01L C01X 114.5(4)
C028 C01L B03X 125.6(4)
F00K C01M C01P 120.0(5)
F00K C01M C02J 121.0(5)
C02J C01M C01P 118.9(5)
C020 C01N C03M 123.8(4)
C02M C01N C020 118.1(5)
C02M C01N C03M 118.1(4)
C015 C01O C037 123.3(4)
C026 C01O C015 118.4(4)
C026 C01O C037 118.3(5)
F009 C01P C01M 114.8(4)
F009 C01P C022 121.0(4)
C022 C01P C01M 124.1(5)
C02S C01Q C017 121.3(4)
C01T C01R C017 120.0(5)
C02P C01S C01A 122.3(5)
C019 C01T C01R 120.5(5)
C020 C01U C03T 122.9(4)
C03K C01U C020 118.1(4)
C03K C01U C03T 119.0(4)
F005 C01V C01J 114.3(4)
F005 C01V C02E 121.1(4)
C01J C01V C02E 124.6(4)
F006 C01W C031 119.7(4)
F006 C01W C03B 116.5(4)
C03B C01W C031 123.8(5)
F00D C01X C01L 119.5(4)
F00D C01X C02F 116.6(4)
C02F C01X C01L 123.9(5)
O00S C01Y C017 113.8(4)
O011 C01Y O00S 124.3(4)
O011 C01Y C017 121.9(4)
C02D C01Z C03U 124.2(5)
C02L C01Z C02D 118.2(4)
C02L C01Z C03U 117.7(5)
C01N C020 P003 123.3(4)
C01N C020 C01U 120.6(4)
C01U C020 P003 116.2(3)
C02Q C021 P004 114.7(3)
C02R C021 P004 124.6(4)
C02R C021 C02Q 120.7(4)
C01P C022 B040 126.8(4)
C03C C022 C01P 113.2(4)
C03C C022 B040 119.8(4)
C01E C023 C03R 124.3(4)
C03H C023 C01E 118.8(4)
C03H C023 C03R 116.9(5)
F00N C024 C016 119.7(5)
F00N C024 C03B 120.6(4)
C03B C024 C016 119.7(4)
F008 C025 C02C 116.1(4)
F008 C025 C02E 119.4(4)
C02C C025 C02E 124.5(5)
C039 C026 C01O 121.8(5)
F00M C027 C01J 118.9(5)
F00M C027 C02C 121.9(4)
C02C C027 C01J 119.2(5)
F00A C028 C01L 122.2(4)
F00A C028 C02V 115.0(4)
C01L C028 C02V 122.8(5)
C036 C029 C03E 121.7(5)
C036 C029 C03H 117.6(4)
C03H C029 C03E 120.7(5)
C02B C02A C02Z 118.2(5)
C02A C02B Br01 118.2(4)
C02Y C02B Br01 120.3(4)
C02Y C02B C02A 121.5(5)
F00F C02C C025 120.4(5)
F00F C02C C027 119.8(4)
C027 C02C C025 119.8(4)
C01B C02D P004 114.1(4)
C01Z C02D P004 125.9(4)
C01Z C02D C01B 119.8(4)
C01V C02E C025 112.7(4)
C01V C02E B03X 126.5(4)
C025 C02E B03X 120.8(4)
F00Y C02F C01X 121.5(5)
F00Y C02F C02G 118.7(5)
C01X C02F C02G 119.8(5)
F00Q C02G C02F 121.0(5)
F00Q C02G C02V 120.1(5)
C02V C02G C02F 118.9(5)
C02Y C02H C018 120.3(4)
F00R C02J C01M 120.0(5)
F00R C02J C02K 120.2(5)
C01M C02J C02K 119.8(5)
F00X C02K C02J 120.0(5)
F00X C02K C03C 121.1(5)
C02J C02K C03C 118.9(5)
C01H C02L C01Z 122.9(5)
C02U C02M C01N 122.6(5)
F00W C02N C02T 121.3(5)
F00W C02N C033 120.0(4)
C033 C02N C02T 118.7(5)
F00J C02O C038 114.6(4)
F00J C02O C03A 121.0(4)
C03A C02O C038 124.4(5)
C01S C02P C03Q 121.4(5)
C030 C02P C01S 118.3(5)
C030 C02P C03Q 120.3(5)
C021 C02Q C03V 123.9(4)
C03N C02Q C021 117.9(5)
C03N C02Q C03V 118.2(5)
C021 C02R C03L 118.5(5)
C021 C02R C03S 123.5(4)
C03L C02R C03S 117.9(5)
C01Q C02S C019 119.1(5)
F00E C02T C02N 115.4(4)
F00E C02T C03A 119.8(4)
C03A C02T C02N 124.7(5)
C02M C02U C03K 118.0(4)
C02M C02U C03Y 121.3(5)
C03K C02U C03Y 120.6(5)
F00L C02V C028 119.7(5)
F00L C02V C02G 120.3(4)
C02G C02V C028 120.1(5)
F00B C02W C03D 119.4(4)
F00B C02W C03F 115.6(5)
C03F C02W C03D 125.0(5)
F00O C02X C03F 120.6(5)
F00O C02X C03J 120.2(5)
C03J C02X C03F 119.2(4)
C02B C02Y C02H 120.0(4)
C018 C02Z C02A 121.3(4)
C02P C030 C01K 122.4(5)
C01D C031 C01W 113.0(4)
C01D C031 B040 126.7(4)
C01W C031 B040 120.2(4)
C039 C032 C01F 122.8(5)
F00V C033 C02N 119.9(5)
F00V C033 C038 120.6(5)
C038 C033 C02N 119.4(4)
F00Z C035 C03D 121.3(4)
F00Z C035 C03J 115.2(5)
C03J C035 C03D 123.6(5)
C014 C036 C029 123.2(4)
F012 C038 C02O 120.6(5)
F012 C038 C033 119.9(4)
C033 C038 C02O 119.5(5)
C026 C039 C032 118.9(5)
C026 C039 C03Z 120.3(5)
C032 C039 C03Z 120.7(5)
C02O C03A C02T 113.2(4)
C02O C03A B03X 126.6(4)
C02T C03A B03X 120.1(4)
F00G C03B C01W 120.1(5)
F00G C03B C024 120.3(4)
C024 C03B C01W 119.6(4)
F00I C03C C022 118.8(4)
F00I C03C C02K 116.3(5)
C02K C03C C022 124.9(5)
C02W C03D C035 113.4(4)
C02W C03D B040 120.5(4)
C035 C03D B040 126.1(4)
F00T C03F C02W 121.0(5)
F00T C03F C02X 120.1(4)
C02X C03F C02W 118.9(5)
C03L C03G C03N 118.0(5)
C03L C03G C03W 121.0(5)
C03N C03G C03W 121.0(5)
C023 C03H C029 122.2(5)
F00U C03J C02X 119.8(4)
F00U C03J C035 120.3(5)
C02X C03J C035 119.9(5)
C01U C03K C02U 122.5(5)
C03G C03L C02R 122.7(5)
C03G C03N C02Q 122.1(5)
O00P B03X C01L 111.8(4)
O00P B03X C02E 105.8(4)
O00P B03X C03A 107.3(4)
C02E B03X C01L 103.6(4)
C02E B03X C03A 113.2(4)
C03A B03X C01L 114.9(4)
O00S B040 C022 112.3(4)
O00S B040 C031 104.5(4)
O00S B040 C03D 106.4(4)
C022 B040 C031 105.2(4)
C022 B040 C03D 114.8(4)
C031 B040 C03D 113.2(4)

loop_
_geom_bond_atom_site_label_1
_geom_bond_atom_site_label_2
_geom_bond_distance
Br01 C02B 1.903(5)
Br02 C019 1.893(5)
P003 C015 1.800(5)
P003 C01E 1.811(5)
P003 C020 1.801(4)
P004 C01I 1.806(5)
P004 C021 1.804(4)
P004 C02D 1.800(5)
F005 C01V 1.355(5)
F006 C01W 1.353(5)
F007 C01D 1.353(5)
F008 C025 1.360(5)
F009 C01P 1.362(5)
F00A C028 1.343(5)
F00B C02W 1.358(5)
F00C C016 1.348(5)
F00D C01X 1.344(5)
F00E C02T 1.352(5)
F00F C02C 1.347(5)
F00G C03B 1.355(5)
F00H C01J 1.349(5)
F00I C03C 1.362(5)
F00J C02O 1.357(6)
F00K C01M 1.336(5)
F00L C02V 1.353(5)
F00M C027 1.346(5)
F00N C024 1.357(5)
F00O C02X 1.346(5)
O00P C013 1.327(5)
O00P B03X 1.503(6)
F00Q C02G 1.355(5)
F00R C02J 1.343(5)
O00S C01Y 1.323(5)
O00S B040 1.510(6)
F00T C03F 1.346(6)
F00U C03J 1.346(6)
F00V C033 1.347(5)
F00W C02N 1.348(6)
F00X C02K 1.351(6)
F00Y C02F 1.353(5)
F00Z C035 1.342(6)
O010 C013 1.221(5)
O011 C01Y 1.221(5)
F012 C038 1.354(5)
C013 C018 1.491(6)
C014 C01C 1.511(6)
C014 C01E 1.413(6)
C014 C036 1.379(6)
C015 C01F 1.409(6)
C015 C01O 1.413(6)
C016 C01D 1.379(6)
C016 C024 1.367(6)
C017 C01Q 1.389(6)
C017 C01R 1.390(6)
C017 C01Y 1.489(7)
C018 C02H 1.389(6)
C018 C02Z 1.382(6)
C019 C01T 1.369(6)
C019 C02S 1.389(6)
C01A C01I 1.399(6)
C01A C01S 1.387(7)
C01A C03I 1.525(7)
C01B C01G 1.387(6)
C01B C02D 1.426(6)
C01B C02I 1.506(6)
C01D C031 1.383(6)
C01E C023 1.408(6)
C01F C032 1.400(7)
C01F C034 1.503(7)
C01G C01H 1.372(7)
C01H C02L 1.386(6)
C01H C03P 1.514(7)
C01I C01K 1.414(6)
C01J C01V 1.374(6)
C01J C027 1.379(7)
C01K C030 1.391(6)
C01K C03O 1.504(6)
C01L C01X 1.386(6)
C01L C028 1.386(6)
C01L B03X 1.662(7)
C01M C01P 1.395(7)
C01M C02J 1.367(7)
C01N C020 1.400(6)
C01N C02M 1.392(6)
C01N C03M 1.508(7)
C01O C026 1.393(6)
C01O C037 1.509(6)
C01P C022 1.387(6)
C01Q C02S 1.372(6)
C01R C01T 1.380(6)
C01S C02P 1.375(7)
C01U C020 1.415(6)
C01U C03K 1.382(6)
C01U C03T 1.503(7)
C01V C02E 1.388(6)
C01W C031 1.401(6)
C01W C03B 1.381(6)
C01X C02F 1.364(7)
C01Z C02D 1.407(6)
C01Z C02L 1.387(7)
C01Z C03U 1.512(6)
C021 C02Q 1.406(6)
C021 C02R 1.386(6)
C022 C03C 1.383(7)
C022 B040 1.642(7)
C023 C03H 1.386(7)
C023 C03R 1.521(6)
C024 C03B 1.359(6)
C025 C02C 1.370(7)
C025 C02E 1.396(6)
C026 C039 1.374(7)
C027 C02C 1.361(7)
C028 C02V 1.390(7)
C029 C036 1.379(7)
C029 C03E 1.501(6)
C029 C03H 1.392(7)
C02A C02B 1.374(6)
C02A C02Z 1.384(6)
C02B C02Y 1.367(7)
C02E B03X 1.644(7)
C02F C02G 1.377(7)
C02G C02V 1.364(7)
C02H C02Y 1.367(6)
C02J C02K 1.371(7)
C02K C03C 1.380(7)
C02M C02U 1.375(7)
C02N C02T 1.382(6)
C02N C033 1.369(7)
C02O C038 1.385(6)
C02O C03A 1.373(6)
C02P C030 1.373(7)
C02P C03Q 1.515(7)
C02Q C03N 1.401(6)
C02Q C03V 1.502(7)
C02R C03L 1.390(7)
C02R C03S 1.514(7)
C02T C03A 1.378(6)
C02U C03K 1.388(7)
C02U C03Y 1.511(6)
C02W C03D 1.380(6)
C02W C03F 1.378(6)
C02X C03F 1.367(7)
C02X C03J 1.365(7)
C031 B040 1.651(7)
C032 C039 1.376(7)
C033 C038 1.355(7)
C035 C03D 1.385(6)
C035 C03J 1.385(7)
C039 C03Z 1.513(7)
C03A B03X 1.660(7)
C03D B040 1.655(7)
C03G C03L 1.370(7)
C03G C03N 1.377(7)
C03G C03W 1.509(7)
